data_7031542
loop_
_publ_author_name
'Mobin, Shaikh M.'
'Mohammad, Akbar'

_publ_section_title
;
 Retention of single crystals of two Co(ii) complexes during chemical
 reactions and rearrangement.
;
_journal_issue 34
_journal_name_full 'Dalton transactions (Cambridge, England : 2003)'
_journal_page_first 13032
_journal_paper_doi 10.1039/c4dt01312c
_journal_volume 43
_journal_year 2014
_chemical_formula_sum 'C14 H18 Co N4 O8'
_chemical_formula_weight 429.25
_chemical_name_systematic
;
 ?
;
_space_group_IT_number 60
_symmetry_cell_setting orthorhombic
_symmetry_space_group_name_Hall '-P 2n 2ab'
_symmetry_space_group_name_H-M 'P b c n'
_atom_sites_solution_hydrogens geom
_atom_sites_solution_primary direct
_atom_sites_solution_secondary difmap
_audit_creation_method SHELXL-97
_cell_angle_alpha 90.00
_cell_angle_beta 90.00
_cell_angle_gamma 90.00
_cell_formula_units_Z 8
_cell_length_a 12.6998(12)
_cell_length_b 8.8157(9)
_cell_length_c 33.412(3)
_cell_measurement_reflns_used 424
_cell_measurement_temperature 150(2)
_cell_measurement_theta_max 70.1244
_cell_measurement_theta_min 5.0381
_cell_volume 3740.7(6)
_computing_cell_refinement 'CrysAlis RED, Oxford Diffraction Ltd.,'
_computing_data_collection 'CrysAlis CCD, Oxford Diffraction Ltd.,'
_computing_data_reduction 'CrysAlis RED, Oxford Diffraction Ltd.,'
_computing_molecular_graphics Ortep3
_computing_publication_material Shelx97
_computing_structure_refinement 'SHELXL-97 (Sheldrick, 1997)'
_computing_structure_solution 'SHELXS-97 (Sheldrick, 1997)'
_diffrn_ambient_temperature 150(2)
_diffrn_detector_area_resol_mean 15.9948
_diffrn_measured_fraction_theta_full 1.000
_diffrn_measured_fraction_theta_max 1.000
_diffrn_measurement_device_type 'OXFORD DIFFRACTION SUPER NOVA'
_diffrn_measurement_method \w/q-scan
_diffrn_radiation_monochromator graphite
_diffrn_radiation_source 'Micro-Focus (Cu) X-ray Source'
_diffrn_radiation_type CuK\a
_diffrn_radiation_wavelength 1.5418
_diffrn_reflns_av_R_equivalents 0.2515
_diffrn_reflns_av_unetI/netI 0.1476
_diffrn_reflns_limit_h_max 14
_diffrn_reflns_limit_h_min -14
_diffrn_reflns_limit_k_max 10
_diffrn_reflns_limit_k_min -8
_diffrn_reflns_limit_l_max 37
_diffrn_reflns_limit_l_min -37
_diffrn_reflns_number 19829
_diffrn_reflns_theta_full 61.13
_diffrn_reflns_theta_max 61.13
_diffrn_reflns_theta_min 4.37
_exptl_absorpt_coefficient_mu 7.655
_exptl_absorpt_correction_T_max 0.3395
_exptl_absorpt_correction_T_min 0.2408
_exptl_absorpt_correction_type multi-scan
_exptl_absorpt_process_details
;
CrysAlis RED, Oxford Diffraction Ltd.,
Version 1.171.31.7 (release 18-10-2006 CrysAlis171 .NET)
(compiled Oct 18 2006,16:28:17)
Empirical absorption correction using spherical harmonics,
 implemented in SCALE3 ABSPACK scaling algorithm.
;
_exptl_crystal_colour ORANGE
_exptl_crystal_density_diffrn 1.524
_exptl_crystal_density_method 'not measured'
_exptl_crystal_description block
_exptl_crystal_F_000 1768
_exptl_crystal_size_max 0.33
_exptl_crystal_size_mid 0.30
_exptl_crystal_size_min 0.25
_refine_diff_density_max 0.304
_refine_diff_density_min -0.355
_refine_diff_density_rms 0.064
_refine_ls_extinction_coef 0.00032(4)
_refine_ls_extinction_expression Fc^*^=kFc[1+0.001xFc^2^\l^3^/sin(2\q)]^-1/4^
_refine_ls_extinction_method SHELXL
_refine_ls_goodness_of_fit_ref 0.951
_refine_ls_hydrogen_treatment riding
_refine_ls_matrix_type full
_refine_ls_number_parameters 253
_refine_ls_number_reflns 2868
_refine_ls_number_restraints 1
_refine_ls_restrained_S_all 0.951
_refine_ls_R_factor_all 0.1917
_refine_ls_R_factor_gt 0.0682
_refine_ls_shift/su_max 0.000
_refine_ls_shift/su_mean 0.000
_refine_ls_structure_factor_coef Fsqd
_refine_ls_weighting_details 'calc w=1/[\s^2^(Fo^2^)+(0.0338P)^2^+0.0000P] where P=(Fo^2^+2Fc^2^)/3'
_refine_ls_weighting_scheme calc
_refine_ls_wR_factor_gt 0.0945
_refine_ls_wR_factor_ref 0.1299
_reflns_number_gt 1184
_reflns_number_total 2868
_reflns_threshold_expression >2sigma(I)
_cod_data_source_file c4dt01312c2.cif
_cod_data_source_block smm130d
_cod_depositor_comments
;
The following automatic conversions were performed:

'_symmetry_cell_setting' value 'Orthorhombic' changed to
'orthorhombic' according to
/usr/data/users/saulius/crontab/automatic-downloads/rss-feeds/RSC/lib/dictionaries/cif_core.dic
dictionary named 'cif_core.dic' version 2.4.2 from 2011-04-26.

Automatic conversion script
Id: cif_fix_values 2281 2013-09-26 08:29:07Z andrius 

 Adding full bibliography for 7031539--7031543.cif.
;
_cod_database_code 7031542

loop_
_symmetry_equiv_pos_as_xyz
'x, y, z'
'-x+1/2, -y+1/2, z+1/2'
'-x, y, -z+1/2'
'x+1/2, -y+1/2, -z'
'-x, -y, -z'
'x-1/2, y-1/2, -z-1/2'
'x, -y, z-1/2'
'-x-1/2, y-1/2, z'

loop_
_atom_site_label
_atom_site_type_symbol
_atom_site_fract_x
_atom_site_fract_y
_atom_site_fract_z
_atom_site_U_iso_or_equiv
_atom_site_adp_type
_atom_site_occupancy
_atom_site_symmetry_multiplicity
_atom_site_calc_flag
_atom_site_refinement_flags
C1 C 0.0100(6) 0.5457(10) 0.1475(2) 0.073(3) Uani 1 1 d .
H1 H -0.0290 0.5615 0.1236 0.088 Uiso 1 1 calc R
C2 C 0.0264(7) 0.6683(10) 0.1718(3) 0.087(3) Uani 1 1 d .
H2 H 0.0007 0.7660 0.1649 0.105 Uiso 1 1 calc R
C3 C 0.0814(7) 0.6446(12) 0.2065(3) 0.089(3) Uani 1 1 d .
H3 H 0.0945 0.7266 0.2242 0.107 Uiso 1 1 calc R
C4 C 0.1170(6) 0.5045(11) 0.2154(2) 0.074(3) Uani 1 1 d .
H4 H 0.1543 0.4872 0.2396 0.088 Uiso 1 1 calc R
C5 C 0.0989(6) 0.3862(11) 0.1891(2) 0.059(2) Uani 1 1 d .
C6 C 0.1382(6) 0.2289(10) 0.1975(2) 0.080(3) Uani 1 1 d .
H6A H 0.1771 0.2296 0.2232 0.096 Uiso 1 1 calc R
H6B H 0.1883 0.1994 0.1762 0.096 Uiso 1 1 calc R
C7 C 0.0523(7) 0.1115(9) 0.1998(2) 0.086(3) Uani 1 1 d .
H7A H 0.0797 0.0177 0.2124 0.103 Uiso 1 1 calc R
H7B H -0.0066 0.1498 0.2163 0.103 Uiso 1 1 calc R
C8 C 0.0568(6) -0.0676(10) 0.0766(2) 0.062(2) Uani 1 1 d .
H8 H 0.1158 -0.0590 0.0939 0.074 Uiso 1 1 calc R
C9 C 0.0474(6) -0.1987(9) 0.0539(2) 0.068(3) Uani 1 1 d .
H9 H 0.0973 -0.2785 0.0558 0.081 Uiso 1 1 calc R
C10 C -0.0377(7) -0.2078(9) 0.0285(2) 0.062(2) Uani 1 1 d .
H10 H -0.0472 -0.2950 0.0122 0.075 Uiso 1 1 calc R
C11 C -0.1091(6) -0.0898(10) 0.0267(2) 0.060(2) Uani 1 1 d .
H11 H -0.1672 -0.0947 0.0088 0.072 Uiso 1 1 calc R
C12 C -0.0958(6) 0.0349(10) 0.0509(2) 0.051(2) Uani 1 1 d .
C13 C -0.1730(5) 0.1639(9) 0.05090(19) 0.063(2) Uani 1 1 d .
H13A H -0.2307 0.1399 0.0320 0.075 Uiso 1 1 calc R
H13B H -0.1370 0.2561 0.0410 0.075 Uiso 1 1 calc R
C14 C -0.2202(5) 0.1978(8) 0.09174(19) 0.067(3) Uani 1 1 d .
H14A H -0.2833 0.2628 0.0887 0.080 Uiso 1 1 calc R
H14B H -0.2420 0.1021 0.1049 0.080 Uiso 1 1 calc R
N3 N 0.1430(7) 0.3504(9) 0.0657(2) 0.079(3) Uani 1 1 d .
N4 N -0.2046(6) -0.1112(8) 0.1907(2) 0.072(2) Uani 1 1 d .
O5 O 0.2014(5) 0.4083(8) 0.04093(16) 0.117(3) Uani 1 1 d .
O6 O -0.1662(4) -0.0758(6) 0.15768(15) 0.082(2) Uani 1 1 d .
O7 O -0.1572(4) -0.0824(7) 0.22200(15) 0.094(2) Uani 1 1 d .
O8 O -0.2922(5) -0.1766(8) 0.19172(16) 0.112(3) Uani 1 1 d .
N1 N 0.0450(5) 0.4035(7) 0.15498(16) 0.0526(18) Uani 1 1 d .
N2 N -0.0115(5) 0.0469(7) 0.07567(15) 0.0488(16) Uani 1 1 d .
O1 O 0.0165(4) 0.0798(6) 0.16032(14) 0.0611(15) Uani 1 1 d D
O2 O -0.1432(4) 0.2737(6) 0.11584(16) 0.0604(16) Uani 1 1 d .
O3 O 0.0441(4) 0.3752(6) 0.06420(13) 0.0661(17) Uani 1 1 d .
O4 O 0.1757(4) 0.2612(7) 0.09233(16) 0.0749(18) Uani 1 1 d .
Co1 Co 0.01306(7) 0.23132(12) 0.11439(3) 0.0508(4) Uani 1 1 d .
H101 H -0.044(3) 0.031(6) 0.1605(16) 0.03(2) Uiso 1 1 d D
H102 H -0.173(6) 0.311(9) 0.137(2) 0.11(4) Uiso 1 1 d .

loop_
_atom_site_aniso_label
_atom_site_aniso_U_11
_atom_site_aniso_U_22
_atom_site_aniso_U_33
_atom_site_aniso_U_23
_atom_site_aniso_U_13
_atom_site_aniso_U_12
C1 0.084(7) 0.064(6) 0.072(6) -0.011(5) -0.004(5) 0.006(6)
C2 0.104(8) 0.062(7) 0.096(8) -0.025(6) -0.011(6) -0.001(6)
C3 0.109(9) 0.069(8) 0.090(8) -0.040(7) 0.010(6) -0.013(7)
C4 0.085(7) 0.073(8) 0.063(6) -0.010(6) -0.011(5) -0.019(6)
C5 0.061(6) 0.066(7) 0.051(5) -0.007(6) -0.001(5) -0.008(5)
C6 0.083(7) 0.085(8) 0.070(6) 0.003(6) -0.034(5) -0.011(6)
C7 0.124(8) 0.082(7) 0.053(6) 0.021(5) -0.034(5) -0.020(6)
C8 0.064(6) 0.071(7) 0.051(5) -0.015(5) 0.001(4) 0.013(5)
C9 0.074(6) 0.067(7) 0.062(6) -0.007(5) 0.015(5) 0.009(5)
C10 0.076(7) 0.062(7) 0.050(5) -0.006(5) 0.016(4) -0.020(5)
C11 0.062(6) 0.073(7) 0.046(5) -0.001(5) -0.002(4) -0.015(5)
C12 0.055(6) 0.063(6) 0.035(5) 0.003(5) -0.001(4) -0.009(5)
C13 0.057(5) 0.089(7) 0.043(5) 0.002(5) -0.013(4) 0.010(5)
C14 0.057(5) 0.101(8) 0.041(5) -0.005(5) -0.002(4) 0.002(5)
N3 0.097(7) 0.085(7) 0.054(5) -0.014(5) 0.015(5) -0.021(6)
N4 0.087(6) 0.078(6) 0.051(5) -0.003(5) -0.010(5) 0.003(5)
O5 0.103(5) 0.176(7) 0.071(4) 0.008(4) 0.020(4) -0.046(5)
O6 0.088(5) 0.109(5) 0.047(3) 0.013(4) -0.007(3) -0.017(4)
O7 0.104(5) 0.125(6) 0.055(4) -0.002(4) -0.019(3) -0.022(4)
O8 0.089(5) 0.173(8) 0.074(4) -0.010(4) 0.001(4) -0.049(5)
N1 0.065(5) 0.046(5) 0.046(4) -0.008(4) -0.003(3) -0.001(4)
N2 0.045(4) 0.056(5) 0.045(4) -0.004(3) 0.004(3) 0.010(4)
O1 0.074(5) 0.067(4) 0.042(3) 0.005(3) -0.014(3) -0.017(4)
O2 0.044(3) 0.085(4) 0.052(3) -0.017(4) -0.002(3) 0.006(3)
O3 0.059(4) 0.086(4) 0.053(3) 0.003(3) 0.002(3) -0.008(3)
O4 0.058(4) 0.088(5) 0.078(4) -0.003(4) -0.004(3) 0.005(4)
Co1 0.0518(7) 0.0597(9) 0.0409(6) -0.0021(7) -0.0022(6) 0.0035(7)

loop_
_atom_type_symbol
_atom_type_description
_atom_type_scat_dispersion_real
_atom_type_scat_dispersion_imag
_atom_type_scat_source
C C 0.0180 0.0090 'International Tables Vol C Tables 4.2.6.8 and 6.1.1.4'
H H 0.0000 0.0000 'International Tables Vol C Tables 4.2.6.8 and 6.1.1.4'
N N 0.0310 0.0180 'International Tables Vol C Tables 4.2.6.8 and 6.1.1.4'
O O 0.0490 0.0320 'International Tables Vol C Tables 4.2.6.8 and 6.1.1.4'
Co Co -2.3650 3.6140 'International Tables Vol C Tables 4.2.6.8 and 6.1.1.4'

loop_
_geom_angle_atom_site_label_1
_geom_angle_atom_site_label_2
_geom_angle_atom_site_label_3
_geom_angle
N1 C1 C2 124.9(8)
N1 C1 H1 117.5
C2 C1 H1 117.5
C1 C2 C3 117.3(9)
C1 C2 H2 121.3
C3 C2 H2 121.3
C4 C3 C2 119.9(9)
C4 C3 H3 120.1
C2 C3 H3 120.1
C3 C4 C5 119.7(9)
C3 C4 H4 120.2
C5 C4 H4 120.2
N1 C5 C4 122.7(8)
N1 C5 C6 115.8(8)
C4 C5 C6 121.6(8)
C5 C6 C7 113.9(7)
C5 C6 H6A 108.8
C7 C6 H6A 108.8
C5 C6 H6B 108.8
C7 C6 H6B 108.8
H6A C6 H6B 107.7
O1 C7 C6 108.6(6)
O1 C7 H7A 110.0
C6 C7 H7A 110.0
O1 C7 H7B 110.0
C6 C7 H7B 110.0
H7A C7 H7B 108.3
N2 C8 C9 124.3(7)
N2 C8 H8 117.9
C9 C8 H8 117.9
C10 C9 C8 117.0(8)
C10 C9 H9 121.5
C8 C9 H9 121.5
C9 C10 C11 119.9(8)
C9 C10 H10 120.1
C11 C10 H10 120.1
C12 C11 C10 119.7(8)
C12 C11 H11 120.2
C10 C11 H11 120.2
N2 C12 C11 121.2(8)
N2 C12 C13 117.1(7)
C11 C12 C13 121.6(7)
C12 C13 C14 114.0(6)
C12 C13 H13A 108.8
C14 C13 H13A 108.8
C12 C13 H13B 108.8
C14 C13 H13B 108.8
H13A C13 H13B 107.7
O2 C14 C13 109.1(6)
O2 C14 H14A 109.9
C13 C14 H14A 109.9
O2 C14 H14B 109.9
C13 C14 H14B 109.9
H14A C14 H14B 108.3
O5 N3 O4 122.7(9)
O5 N3 O3 120.0(9)
O4 N3 O3 117.3(8)
O7 N4 O6 120.6(8)
O7 N4 O8 120.4(8)
O6 N4 O8 119.0(7)
C5 N1 C1 115.5(7)
C5 N1 Co1 125.0(6)
C1 N1 Co1 119.5(5)
C8 N2 C12 117.9(7)
C8 N2 Co1 118.4(5)
C12 N2 Co1 123.6(5)
C7 O1 Co1 125.2(5)
C7 O1 H101 112(4)
Co1 O1 H101 108(4)
C14 O2 Co1 124.8(5)
C14 O2 H102 110(5)
Co1 O2 H102 121(5)
N3 O3 Co1 92.9(5)
N3 O4 Co1 90.2(5)
O2 Co1 O1 97.1(2)
O2 Co1 N1 92.3(2)
O1 Co1 N1 89.0(2)
O2 Co1 N2 90.7(2)
O1 Co1 N2 87.7(2)
N1 Co1 N2 175.8(3)
O2 Co1 O3 95.2(2)
O1 Co1 O3 167.5(2)
N1 Co1 O3 92.5(2)
N2 Co1 O3 90.2(2)
O2 Co1 O4 154.8(2)
O1 Co1 O4 108.1(2)
N1 Co1 O4 87.0(2)
N2 Co1 O4 91.5(2)
O3 Co1 O4 59.70(19)

loop_
_geom_bond_atom_site_label_1
_geom_bond_atom_site_label_2
_geom_bond_distance
C1 N1 1.353(8)
C1 C2 1.367(9)
C1 H1 0.9500
C2 C3 1.369(9)
C2 H2 0.9500
C3 C4 1.348(9)
C3 H3 0.9500
C4 C5 1.382(9)
C4 H4 0.9500
C5 N1 1.339(8)
C5 C6 1.500(9)
C6 C7 1.505(9)
C6 H6A 0.9900
C6 H6B 0.9900
C7 O1 1.424(7)
C7 H7A 0.9900
C7 H7B 0.9900
C8 N2 1.331(7)
C8 C9 1.387(8)
C8 H8 0.9500
C9 C10 1.376(9)
C9 H9 0.9500
C10 C11 1.382(8)
C10 H10 0.9500
C11 C12 1.376(8)
C11 H11 0.9500
C12 N2 1.357(7)
C12 C13 1.501(8)
C13 C14 1.520(7)
C13 H13A 0.9900
C13 H13B 0.9900
C14 O2 1.433(7)
C14 H14A 0.9900
C14 H14B 0.9900
N3 O5 1.222(7)
N3 O4 1.259(8)
N3 O3 1.276(8)
N4 O7 1.232(7)
N4 O6 1.247(7)
N4 O8 1.253(7)
N1 Co1 2.076(6)
N2 Co1 2.101(5)
O1 Co1 2.035(5)
O1 H101 0.88(2)
O2 Co1 2.021(5)
O2 H102 0.87(7)
O3 Co1 2.139(5)
O4 Co1 2.208(5)

loop_
_geom_torsion_atom_site_label_1
_geom_torsion_atom_site_label_2
_geom_torsion_atom_site_label_3
_geom_torsion_atom_site_label_4
_geom_torsion
N1 C1 C2 C3 -0.8(14)
C1 C2 C3 C4 0.1(14)
C2 C3 C4 C5 0.9(14)
C3 C4 C5 N1 -1.4(13)
C3 C4 C5 C6 179.2(8)
N1 C5 C6 C7 -59.0(10)
C4 C5 C6 C7 120.4(8)
C5 C6 C7 O1 74.8(9)
N2 C8 C9 C10 1.2(11)
C8 C9 C10 C11 -0.5(11)
C9 C10 C11 C12 -1.2(11)
C10 C11 C12 N2 2.3(11)
C10 C11 C12 C13 -178.3(6)
N2 C12 C13 C14 -57.6(9)
C11 C12 C13 C14 123.0(7)
C12 C13 C14 O2 74.9(8)
C4 C5 N1 C1 0.8(11)
C6 C5 N1 C1 -179.8(7)
C4 C5 N1 Co1 -179.2(6)
C6 C5 N1 Co1 0.2(10)
C2 C1 N1 C5 0.4(12)
C2 C1 N1 Co1 -179.6(6)
C9 C8 N2 C12 -0.1(11)
C9 C8 N2 Co1 177.2(5)
C11 C12 N2 C8 -1.7(10)
C13 C12 N2 C8 178.9(6)
C11 C12 N2 Co1 -178.8(5)
C13 C12 N2 Co1 1.8(9)
C6 C7 O1 Co1 -31.7(9)
C13 C14 O2 Co1 -35.4(8)
O5 N3 O3 Co1 178.5(7)
O4 N3 O3 Co1 0.9(7)
O5 N3 O4 Co1 -178.4(7)
O3 N3 O4 Co1 -0.9(7)
C14 O2 Co1 O1 -94.3(5)
C14 O2 Co1 N1 176.4(5)
C14 O2 Co1 N2 -6.5(5)
C14 O2 Co1 O3 83.7(5)
C14 O2 Co1 O4 88.4(7)
C7 O1 Co1 O2 -103.1(6)
C7 O1 Co1 N1 -10.9(6)
C7 O1 Co1 N2 166.5(6)
C7 O1 Co1 O3 86.1(11)
C7 O1 Co1 O4 75.7(6)
C5 N1 Co1 O2 125.9(6)
C1 N1 Co1 O2 -54.1(6)
C5 N1 Co1 O1 28.8(6)
C1 N1 Co1 O1 -151.2(6)
C5 N1 Co1 N2 -10(3)
C1 N1 Co1 N2 170(3)
C5 N1 Co1 O3 -138.8(6)
C1 N1 Co1 O3 41.2(6)
C5 N1 Co1 O4 -79.4(6)
C1 N1 Co1 O4 100.6(6)
C8 N2 Co1 O2 -151.7(5)
C12 N2 Co1 O2 25.4(5)
C8 N2 Co1 O1 -54.6(5)
C12 N2 Co1 O1 122.5(5)
C8 N2 Co1 N1 -16(3)
C12 N2 Co1 N1 161(3)
C8 N2 Co1 O3 113.1(5)
C12 N2 Co1 O3 -69.7(5)
C8 N2 Co1 O4 53.4(5)
C12 N2 Co1 O4 -129.4(5)
N3 O3 Co1 O2 177.2(4)
N3 O3 Co1 O1 -12.0(12)
N3 O3 Co1 N1 84.6(5)
N3 O3 Co1 N2 -92.1(5)
N3 O3 Co1 O4 -0.5(4)
N3 O4 Co1 O2 -4.9(8)
N3 O4 Co1 O1 177.9(4)
N3 O4 Co1 N1 -94.0(5)
N3 O4 Co1 N2 89.9(5)
N3 O4 Co1 O3 0.5(4)
